data_1000315
loop_
_publ_author_name
'Garc\'ia-Mu\~noz, J. L.'
'Rodr\'iguez-Carvajal, J.'
'Lacorre, P.'
'Torrance, J. B.'

_publ_section_title
;
 Neutron-diffraction study of RNiO~3~ (R= La, Pr, Nd, Sm): Electronically
 induced structural changes across the metal-insulator transition
;
_journal_coden_ASTM PRBMDO
_journal_issue 8
_journal_name_full
;
 Physical Review B: Condensed Matter and Materials Physics
;
_journal_page_first 4414
_journal_page_last 4425
_journal_paper_doi 10.1103/PhysRevB.46.4414
_journal_volume 46
_journal_year 1992
_chemical_formula_structural 'Nd (Ni O3)'
_chemical_formula_sum 'Nd Ni O3'
_chemical_name_systematic 'Neodymium nickel(III) oxide'
_space_group_IT_number 62
_symmetry_cell_setting orthorhombic
_symmetry_Int_Tables_number 62
_symmetry_space_group_name_Hall '-P 2c 2ab'
_symmetry_space_group_name_H-M 'P b n m'
_cell_angle_alpha 90
_cell_angle_beta 90
_cell_angle_gamma 90
_cell_formula_units_Z 4
_cell_length_a 5.3824(3)
_cell_length_b 5.3861(2)
_cell_length_c 7.6066(3)
_cell_volume 220.5
_refine_ls_R_factor_all 0.042
_cod_database_code 1000315

loop_
_symmetry_equiv_pos_as_xyz
x,y,z
1/2-x,1/2+y,1/2-z
-x,-y,1/2+z
1/2+x,1/2-y,-z
-x,-y,-z
1/2+x,1/2-y,1/2+z
x,y,1/2-z
1/2-x,1/2+y,z

loop_
_atom_site_label
_atom_site_type_symbol
_atom_site_symmetry_multiplicity
_atom_site_Wyckoff_symbol
_atom_site_fract_x
_atom_site_fract_y
_atom_site_fract_z
_atom_site_occupancy
_atom_site_attached_hydrogens
_atom_site_calc_flag
Nd1 Nd3+ 4 c 0.994(1) 0.0384(3) 0.25 1. 0 d
Ni1 Ni3+ 4 b 0.5 0. 0. 1. 0 d
O1 O2- 4 c 0.0731(13) 0.4919(7) 0.25 1. 0 d
O2 O2- 8 d 0.7116(8) 0.2866(8) 0.0387(5) 1. 0 d

loop_
_atom_type_symbol
_atom_type_oxidation_number
Nd3+ 3.000
Ni3+ 3.000
O2- -2.000
